data_2007053
loop_
_publ_author_name
'Clegg, William'
'Horsburgh, Lynne'
'Lindsay, David M.'
'Mulvey, Robert E.'

_publ_section_title
;
 Diphenylzirconocene
;
_journal_issue 3
_journal_name_full 'Acta Crystallographica Section C'
_journal_page_first 315
_journal_page_last 317
_journal_paper_doi 10.1107/S0108270197019343
_journal_volume 54
_journal_year 1998
_chemical_formula_iupac '[Zr (C5 H5)2 (C6 H5)2]'
_chemical_formula_sum 'C22 H20 Zr'
_chemical_formula_weight 375.60
_chemical_name_systematic
;
 diphenylzirconocene
;
_space_group_IT_number 33
_symmetry_cell_setting orthorhombic
_symmetry_space_group_name_Hall 'P 2c -2n'
_symmetry_space_group_name_H-M 'P n a 21'
_audit_creation_method SHELXL-97
_cell_angle_alpha 90.00
_cell_angle_beta 90.00
_cell_angle_gamma 90.00
_cell_formula_units_Z 4
_cell_length_a 16.5090(15)
_cell_length_b 8.2204(8)
_cell_length_c 12.7283(12)
_cell_measurement_reflns_used 8889
_cell_measurement_temperature 160(2)
_cell_measurement_theta_max 28.53
_cell_measurement_theta_min 2.47
_cell_volume 1727.4(3)
_computing_cell_refinement 'local programs'
_computing_data_collection 'SMART (Siemens, 1995)'
_computing_data_reduction 'SAINT (Siemens, 1995)'
_computing_molecular_graphics SHELXTL
_computing_publication_material 'SHELXTL and local programs'
_computing_structure_refinement SHELXTL
_computing_structure_solution 'SHELXTL (Sheldrick, 1994)'
_diffrn_ambient_temperature 160(2)
_diffrn_detector_area_resol_mean 8.192
_diffrn_measured_fraction_theta_full 0.999
_diffrn_measured_fraction_theta_max 0.936
_diffrn_measurement_device_type 'Siemens SMART CCD diffractometer'
_diffrn_measurement_method '\w rotation with narrow frames'
_diffrn_radiation_monochromator graphite
_diffrn_radiation_source 'fine-focus sealed tube'
_diffrn_radiation_type MoK\a
_diffrn_radiation_wavelength 0.71073
_diffrn_reflns_av_R_equivalents 0.0223
_diffrn_reflns_av_sigmaI/netI 0.0165
_diffrn_reflns_limit_h_max 22
_diffrn_reflns_limit_h_min -17
_diffrn_reflns_limit_k_max 9
_diffrn_reflns_limit_k_min -10
_diffrn_reflns_limit_l_max 16
_diffrn_reflns_limit_l_min -16
_diffrn_reflns_number 10277
_diffrn_reflns_theta_full 26.00
_diffrn_reflns_theta_max 28.55
_diffrn_reflns_theta_min 2.47
_diffrn_standards_decay_% 0
_diffrn_standards_number 0
_exptl_absorpt_coefficient_mu 0.633
_exptl_absorpt_correction_T_max 0.797
_exptl_absorpt_correction_T_min 0.695
_exptl_absorpt_correction_type 'multiscan (SHELXTL; Sheldrick, 1994)'
_exptl_crystal_colour colourless
_exptl_crystal_density_diffrn 1.444
_exptl_crystal_density_method 'not measured'
_exptl_crystal_description block
_exptl_crystal_F_000 768
_exptl_crystal_size_max 0.54
_exptl_crystal_size_mid 0.49
_exptl_crystal_size_min 0.40
_refine_diff_density_max 0.359
_refine_diff_density_min -0.300
_refine_ls_abs_structure_details 'Flack (1983)'
_refine_ls_abs_structure_Flack 0.01(4)
_refine_ls_extinction_coef 0.0021(3)
_refine_ls_extinction_method SHELXTL
_refine_ls_goodness_of_fit_ref 1.088
_refine_ls_hydrogen_treatment 'H atoms riding'
_refine_ls_matrix_type full
_refine_ls_number_parameters 209
_refine_ls_number_reflns 3951
_refine_ls_number_restraints 1
_refine_ls_restrained_S_all 1.088
_refine_ls_R_factor_all 0.0236
_refine_ls_R_factor_gt 0.0222
_refine_ls_shift/su_max 0.001
_refine_ls_shift/su_mean 0.000
_refine_ls_structure_factor_coef Fsqd
_refine_ls_weighting_details 'w=1/[\s^2^(Fo^2^)+(0.0246P)^2^+0.9569P] where P=(Fo^2^+2Fc^2^)/3'
_refine_ls_weighting_scheme calc
_refine_ls_wR_factor_ref 0.0585
_reflns_number_gt 2097
_reflns_number_total '2144 independent reflections with 1807 Friedel opposites'
_reflns_threshold_expression I>2\s(I)
_cod_data_source_file ab1533.cif
_cod_data_source_block rem128
_cod_database_code 2007053

loop_
_symmetry_equiv_pos_as_xyz
'x, y, z'
'-x, -y, z+1/2'
'x+1/2, -y+1/2, z'
'-x+1/2, y+1/2, z+1/2'

loop_
_atom_site_label
_atom_site_fract_x
_atom_site_fract_y
_atom_site_fract_z
_atom_site_U_iso_or_equiv
_atom_site_adp_type
_atom_site_calc_flag
_atom_site_refinement_flags
_atom_site_occupancy
_atom_site_disorder_assembly
_atom_site_disorder_group
_atom_site_type_symbol
Zr .244899(8) .977978(18) .21523(5) .02280(6) Uani d . 1 . . Zr
C1 .33238(17) 1.0614(4) .3652(2) .0452(6) Uani d . 1 . . C
H1 .3419 .9826 .4184 .054 Uiso calc R 1 . . H
C2 .26773(16) 1.1710(4) .3631(2) .0428(6) Uani d . 1 . . C
H2 .2258 1.1797 .4139 .051 Uiso calc R 1 . . H
C3 .27636(18) 1.2654(3) .2724(3) .0481(7) Uani d . 1 . . C
H3 .2415 1.3511 .2509 .058 Uiso calc R 1 . . H
C4 .34590(16) 1.2112(3) .2183(3) .0514(6) Uani d . 1 . . C
H4 .3658 1.2522 .1535 .062 Uiso calc R 1 . . H
C5 .38024(16) 1.0855(4) .2779(2) .0473(7) Uani d . 1 . . C
H5 .4282 1.0272 .2610 .057 Uiso calc R 1 . . H
C6 .12103(17) .7942(5) .2050(5) .0828(15) Uani d . 1 . . C
H6 .0836 .8051 .1487 .099 Uiso calc R 1 . . H
C7 .18620(16) .6931(3) .2048(3) .0456(6) Uani d . 1 . . C
H7 .2028 .6245 .1487 .055 Uiso calc R 1 . . H
C8 .22397(17) .7086(3) .3014(2) .0455(6) Uani d . 1 . . C
H8 .2711 .6524 .3241 .055 Uiso calc R 1 . . H
C9 .1794(3) .8233(5) .3595(3) .0883(16) Uani d . 1 . . C
H9 .1902 .8578 .4294 .106 Uiso calc R 1 . . H
C10 .1169(3) .8763(5) .2958(5) .101(2) Uani d . 1 . . C
H10 .0779 .9569 .3133 .121 Uiso calc R 1 . . H
C11 .15696(12) 1.1180(3) .10763(16) .0254(4) Uani d . 1 . . C
C12 .10729(14) 1.2519(3) .13231(18) .0338(5) Uani d . 1 . . C
H12 .1123 1.3012 .1995 .041 Uiso calc R 1 . . H
C13 .05099(14) 1.3144(3) .0612(2) .0384(5) Uani d . 1 . . C
H13 .0186 1.4053 .0802 .046 Uiso calc R 1 . . H
C14 .04223(19) 1.2443(4) -.0367(2) .0402(8) Uani d . 1 . . C
H14 .0038 1.2863 -.0851 .048 Uiso calc R 1 . . H
C15 .08950(14) 1.1135(3) -.06344(18) .0356(5) Uani d . 1 . . C
H15 .0840 1.0653 -.1309 .043 Uiso calc R 1 . . H
C16 .14552(13) 1.0510(3) .00758(18) .0295(4) Uani d . 1 . . C
H16 .1771 .9596 -.0125 .035 Uiso calc R 1 . . H
C17 .33678(12) .8564(3) .10481(16) .0258(4) Uani d . 1 . . C
C18 .35527(13) .9461(3) .01450(17) .0281(4) Uani d . 1 . . C
H18 .3285 1.0471 .0039 .034 Uiso calc R 1 . . H
C19 .41090(14) .8946(3) -.06064(18) .0344(5) Uani d . 1 . . C
H19 .4206 .9589 -.1213 .041 Uiso calc R 1 . . H
C20 .45176(19) .7501(4) -.0468(2) .0399(7) Uani d . 1 . . C
H20 .4907 .7154 -.0970 .048 Uiso calc R 1 . . H
C21 .43555(14) .6554(3) .0414(2) .0395(6) Uani d . 1 . . C
H21 .4633 .5554 .0515 .047 Uiso calc R 1 . . H
C22 .37853(14) .7072(3) .11483(18) .0343(5) Uani d . 1 . . C
H22 .3673 .6399 .1737 .041 Uiso calc R 1 . . H

loop_
_atom_site_aniso_label
_atom_site_aniso_U_11
_atom_site_aniso_U_22
_atom_site_aniso_U_33
_atom_site_aniso_U_12
_atom_site_aniso_U_13
_atom_site_aniso_U_23
Zr .02450(9) .02267(9) .02124(9) .00580(6) .00147(15) .0032(2)
C1 .0523(16) .0512(16) .0322(12) .0171(13) -.0152(11) -.0080(12)
C2 .0439(13) .0461(15) .0385(13) .0094(12) .0013(11) -.0164(12)
C3 .0493(14) .0270(12) .0678(18) .0034(11) -.0268(14) -.0091(12)
C4 .0598(14) .0540(14) .0405(12) -.0289(11) -.0023(19) -.0089(18)
C5 .0299(12) .0584(17) .0537(16) .0062(12) -.0100(11) -.0264(14)
C6 .0355(13) .081(2) .132(4) -.0244(15) -.027(2) .073(3)
C7 .0604(13) .0377(11) .0388(14) -.0194(10) .0038(15) .0028(14)
C8 .0411(13) .0375(14) .0578(17) -.0043(11) -.0098(13) .0231(12)
C9 .168(5) .062(2) .0343(16) -.051(3) .041(2) -.0043(16)
C10 .085(3) .045(2) .172(5) .017(2) .091(3) .036(3)
C11 .0217(9) .0274(10) .0273(9) .0006(8) .0009(7) .0062(8)
C12 .0307(11) .0354(12) .0352(11) .0071(9) .0002(9) .0022(10)
C13 .0274(11) .0352(12) .0527(15) .0068(9) -.0030(10) .0082(11)
C14 .0243(14) .0450(18) .0514(17) -.0090(12) -.0116(11) .0221(14)
C15 .0284(11) .0500(14) .0285(11) -.0150(10) -.0024(9) .0062(11)
C16 .0238(10) .0326(11) .0322(11) -.0031(8) .0022(8) .0021(9)
C17 .0219(9) .0310(11) .0244(9) .0009(8) -.0015(7) -.0036(8)
C18 .0262(10) .0270(10) .0310(10) -.0036(8) -.0010(8) -.0024(9)
C19 .0324(11) .0413(13) .0295(11) -.0159(10) .0052(9) -.0060(10)
C20 .0250(14) .0518(19) .0429(15) -.0043(13) .0093(11) -.0181(14)
C21 .0304(11) .0457(15) .0424(13) .0134(11) -.0015(10) -.0079(12)
C22 .0343(11) .0375(12) .0312(11) .0093(10) -.0007(9) .0003(9)

loop_
_atom_type_symbol
_atom_type_description
_atom_type_scat_dispersion_real
_atom_type_scat_dispersion_imag
_atom_type_scat_source
C C 0.0033 0.0016 'International Tables Vol C Tables 4.2.6.8 and 6.1.1.4'
H H 0.0000 0.0000 'International Tables Vol C Tables 4.2.6.8 and 6.1.1.4'
Zr Zr -2.9673 0.5597 'International Tables Vol C Tables 4.2.6.8 and 6.1.1.4'

loop_
_geom_angle_atom_site_label_1
_geom_angle_atom_site_label_2
_geom_angle_atom_site_label_3
_geom_angle
_geom_angle_publ_flag
C11 Zr C17 105.70(10) yes
Cp1 Zr Cp2 131.70(10) yes
C11 Zr Cp1 107.90(10) yes
C17 Zr Cp1 102.40(10) yes
C11 Zr Cp2 101.20(10) yes
C17 Zr Cp2 105.90(10) yes
C17 Zr C9 121.18(13) no
C11 Zr C9 114.93(15) no
C17 Zr C1 101.88(8) no
C11 Zr C1 133.14(9) no
C9 Zr C1 79.99(14) no
C17 Zr C2 129.77(8) no
C11 Zr C2 103.09(9) no
C9 Zr C2 80.37(11) no
C1 Zr C2 32.58(8) no
C17 Zr C10 131.74(12) no
C11 Zr C10 83.00(15) no
C9 Zr C10 32.28(16) no
C1 Zr C10 105.56(18) no
C2 Zr C10 91.76(16) no
C17 Zr C8 88.53(9) no
C11 Zr C8 128.12(8) no
C9 Zr C8 32.83(13) no
C1 Zr C8 89.30(10) no
C2 Zr C8 104.72(10) no
C10 Zr C8 53.44(12) no
C17 Zr C3 116.57(10) no
C11 Zr C3 80.41(8) no
C9 Zr C3 110.84(11) no
C1 Zr C3 53.32(9) no
C2 Zr C3 32.39(10) no
C10 Zr C3 111.68(14) no
C8 Zr C3 137.07(11) no
C17 Zr C5 76.22(8) no
C11 Zr C5 124.67(9) no
C9 Zr C5 109.29(14) no
C1 Zr C5 31.85(10) no
C2 Zr C5 53.55(9) no
C10 Zr C5 137.35(19) no
C8 Zr C5 107.09(10) no
C3 Zr C5 53.22(9) no
C17 Zr C7 79.56(9) no
C11 Zr C7 100.91(9) no
C9 Zr C7 53.11(12) no
C1 Zr C7 121.04(11) no
C2 Zr C7 133.24(11) no
C10 Zr C7 52.31(12) no
C8 Zr C7 31.91(10) no
C3 Zr C7 163.07(12) no
C5 Zr C7 132.51(10) no
C17 Zr C4 84.50(9) no
C11 Zr C4 92.63(9) no
C9 Zr C4 131.36(14) no
C1 Zr C4 53.12(12) no
C2 Zr C4 53.73(11) no
C10 Zr C4 143.39(15) no
C8 Zr C4 138.90(10) no
C3 Zr C4 32.33(10) no
C5 Zr C4 32.06(10) no
C7 Zr C4 161.35(10) no
C17 Zr C6 103.96(15) no
C11 Zr C6 76.11(9) no
C9 Zr C6 51.97(16) no
C1 Zr C6 131.94(15) no
C2 Zr C6 122.56(16) no
C10 Zr C6 30.83(16) no
C8 Zr C6 52.01(10) no
C3 Zr C6 137.30(14) no
C5 Zr C6 158.79(12) no
C7 Zr C6 31.02(11) no
C4 Zr C6 167.32(10) no
C5 C1 C2 109.2(3) no
C5 C1 Zr 75.74(15) no
C2 C1 Zr 73.73(15) no
C1 C2 C3 107.2(3) no
C1 C2 Zr 73.69(15) no
C3 C2 Zr 75.21(15) no
C2 C3 C4 108.0(3) no
C2 C3 Zr 72.40(15) no
C4 C3 Zr 74.41(14) no
C5 C4 C3 107.4(3) no
C5 C4 Zr 73.61(15) no
C3 C4 Zr 73.27(14) no
C1 C5 C4 108.1(3) no
C1 C5 Zr 72.41(16) no
C4 C5 Zr 74.33(13) no
C10 C6 C7 110.5(4) no
C10 C6 Zr 72.4(2) no
C7 C6 Zr 74.16(14) no
C6 C7 C8 107.4(4) no
C6 C7 Zr 74.82(16) no
C8 C7 Zr 72.34(15) no
C7 C8 C9 107.1(3) no
C7 C8 Zr 75.74(14) no
C9 C8 Zr 73.06(17) no
C10 C9 C8 107.0(3) no
C10 C9 Zr 74.29(19) no
C8 C9 Zr 74.10(16) no
C6 C10 C9 108.0(3) no
C6 C10 Zr 76.78(18) no
C9 C10 Zr 73.4(2) no
C16 C11 C12 115.6(2) yes
C16 C11 Zr 115.4(2) yes
C12 C11 Zr 128.7(2) yes
C13 C12 C11 122.1(2) no
C14 C13 C12 120.1(2) no
C15 C14 C13 119.5(3) no
C14 C15 C16 120.4(2) no
C15 C16 C11 122.4(2) no
C18 C17 C22 115.1(2) yes
C18 C17 Zr 114.7(2) yes
C22 C17 Zr 130.1(2) yes
C19 C18 C17 123.3(2) no
C20 C19 C18 119.8(2) no
C19 C20 C21 119.4(2) no
C20 C21 C22 120.0(2) no
C21 C22 C17 122.3(2) no

loop_
_geom_bond_atom_site_label_1
_geom_bond_atom_site_label_2
_geom_bond_site_symmetry_2
_geom_bond_distance
_geom_bond_publ_flag
Zr C11 . 2.304(2) yes
Zr C17 . 2.297(2) yes
Zr Cp1 . 2.218(2) yes
Zr Cp2 . 2.222(2) yes
Zr C9 . 2.482(3) no
Zr C1 . 2.490(3) no
Zr C2 . 2.491(3) no
Zr C10 . 2.493(3) no
Zr C8 . 2.495(3) no
Zr C3 . 2.526(3) no
Zr C5 . 2.532(3) no
Zr C7 . 2.538(2) no
Zr C4 . 2.541(2) no
Zr C6 . 2.546(3) no
C1 C5 . 1.378(4) no
C1 C2 . 1.397(4) no
C2 C3 . 1.400(4) no
C3 C4 . 1.411(4) no
C4 C5 . 1.401(4) no
C6 C10 . 1.340(7) no
C6 C7 . 1.360(4) no
C7 C8 . 1.384(4) no
C8 C9 . 1.407(5) no
C9 C10 . 1.383(7) no
C11 C16 . 1.400(3) no
C11 C12 . 1.408(3) no
C12 C13 . 1.395(3) no
C13 C14 . 1.381(4) no
C14 C15 . 1.371(4) no
C15 C16 . 1.392(3) no
C17 C18 . 1.399(3) no
C17 C22 . 1.413(3) no
C18 C19 . 1.392(3) no
C19 C20 . 1.377(4) no
C20 C21 . 1.392(4) no
C21 C22 . 1.393(3) no

loop_
_cod_related_entry_id
_cod_related_entry_database
_cod_related_entry_code
1 ChemSpider 24729300
